data_9016309
loop_
_publ_author_name
'Mills, S. J.'
'Hager, S. L.'
'Leverett, P.'
'Williams, P. A.'
'Raudsepp, M.'

_publ_section_title
;
 The structure of H3O+ - exchanged pharmacosiderite
;
_journal_name_full 'Mineralogical Magazine'
_journal_page_first 487
_journal_page_last 492
_journal_paper_doi 10.1180/minmag.2010.074.3.487
_journal_volume 74
_journal_year 2010
_chemical_compound_source 'Gold Hill mine, Gold Hill, Tooele County, Utah, USA'
_chemical_formula_sum 'As3 Fe4 O21.5'
_chemical_name_mineral Hydroniumpharmacosiderite
_space_group_IT_number 215
_symmetry_space_group_name_Hall 'P -4 2 3'
_symmetry_space_group_name_H-M 'P -4 3 m'
_cell_angle_alpha 90
_cell_angle_beta 90
_cell_angle_gamma 90
_cell_length_a 7.982
_cell_length_b 7.982
_cell_length_c 7.982
_cell_formula_units_Z 1
_cell_volume 508.552
_database_code_amcsd 0014603
_exptl_crystal_density_diffrn 2.587
_cod_original_formula_sum 'Fe4 As3 O21.5'
_cod_database_code 9016309

loop_
_space_group_symop_operation_xyz
x,y,z
-z,x,-y
-y,z,-x
-x,y,-z
x,-z,-y
z,-y,-x
y,-x,-z
x,z,y
z,y,x
y,x,z
-z,-x,y
-y,-z,x
-x,-y,z
z,-x,-y
y,-z,-x
x,-y,-z
-x,z,-y
-z,y,-x
-y,x,-z
-x,-z,y
-z,-y,x
-y,-x,z
z,x,y
y,z,x

loop_
_atom_site_aniso_label
_atom_site_aniso_U_11
_atom_site_aniso_U_22
_atom_site_aniso_U_33
_atom_site_aniso_U_12
_atom_site_aniso_U_13
_atom_site_aniso_U_23
Fe 0.00990 0.00990 0.00990 -0.00040 -0.00040 -0.00040
As 0.00650 0.01530 0.01530 0.00000 0.00000 0.00000
O1 0.02200 0.02200 0.01500 -0.00700 0.00100 0.00100
O2 0.00500 0.00500 0.00500 -0.00200 -0.00200 -0.00200

loop_
_atom_site_label
_atom_site_fract_x
_atom_site_fract_y
_atom_site_fract_z
_atom_site_occupancy
_atom_site_U_iso_or_equiv
Fe 0.14330 0.14330 0.14330 1.00000 0.00970
As 0.50000 0.00000 0.00000 1.00000 0.01230
O1 0.12390 0.12390 0.38420 1.00000 0.01900
O2 0.88670 0.88670 0.88670 1.00000 0.00500
O3 0.50000 0.05000 0.50000 0.50000 0.04800
O4 0.69130 0.69130 0.69130 0.50000 0.02800
O5 0.50000 0.50000 0.50000 0.50000 0.03500

loop_
_cod_related_entry_id
_cod_related_entry_database
_cod_related_entry_code
1 AMCSD 0014603
